data_7016347
loop_
_publ_author_name
'Yuan, Dan'
'Tang, Haoyun'
'Xiao, Linfei'
'Huynh, Han Vinh'

_publ_section_title
;
 CSC-pincer versus pseudo-pincer complexes of palladium(ii): a
 comparative study on complexation and catalytic activities of NHC
 complexes.
;
_journal_issue 35
_journal_name_full 'Dalton transactions (Cambridge, England : 2003)'
_journal_page_first 8788
_journal_page_last 8795
_journal_paper_doi 10.1039/c1dt10269a
_journal_volume 40
_journal_year 2011
_chemical_formula_sum 'C29 H40 Br2 Cl2 N4 O2 Pd S'
_chemical_formula_weight 845.83
_chemical_name_systematic
;
?
;
_space_group_IT_number 2
_symmetry_cell_setting triclinic
_symmetry_space_group_name_Hall '-P 1'
_symmetry_space_group_name_H-M 'P -1'
_atom_sites_solution_hydrogens geom
_atom_sites_solution_primary direct
_atom_sites_solution_secondary difmap
_audit_creation_method SHELXL-97
_cell_angle_alpha 93.0180(10)
_cell_angle_beta 90.4380(10)
_cell_angle_gamma 109.6940(10)
_cell_formula_units_Z 2
_cell_length_a 7.7345(4)
_cell_length_b 10.2407(5)
_cell_length_c 23.0053(11)
_cell_measurement_reflns_used 5269
_cell_measurement_temperature 223(2)
_cell_measurement_theta_max 24.96
_cell_measurement_theta_min 2.25
_cell_volume 1712.58(15)
_computing_cell_refinement 'Bruker SMART'
_computing_data_collection 'Bruker SMART'
_computing_data_reduction 'Bruker SAINT'
_computing_molecular_graphics 'Bruker SHELXTL'
_computing_publication_material 'Bruker SHELXTL'
_computing_structure_refinement 'SHELXL-97 (Sheldrick, 1997)'
_computing_structure_solution 'SHELXS-97 (Sheldrick, 1990)'
_diffrn_ambient_temperature 223(2)
_diffrn_measured_fraction_theta_full 0.999
_diffrn_measured_fraction_theta_max 0.999
_diffrn_measurement_device_type 'CCD area detector'
_diffrn_measurement_method 'phi and omega scans'
_diffrn_radiation_monochromator graphite
_diffrn_radiation_source 'fine-focus sealed tube'
_diffrn_radiation_type MoK\a
_diffrn_radiation_wavelength 0.71073
_diffrn_reflns_av_R_equivalents 0.0381
_diffrn_reflns_av_sigmaI/netI 0.0474
_diffrn_reflns_limit_h_max 10
_diffrn_reflns_limit_h_min -10
_diffrn_reflns_limit_k_max 13
_diffrn_reflns_limit_k_min -13
_diffrn_reflns_limit_l_max 29
_diffrn_reflns_limit_l_min -29
_diffrn_reflns_number 22437
_diffrn_reflns_theta_full 27.50
_diffrn_reflns_theta_max 27.50
_diffrn_reflns_theta_min 1.77
_exptl_absorpt_coefficient_mu 3.124
_exptl_absorpt_correction_T_max 0.7882
_exptl_absorpt_correction_T_min 0.3993
_exptl_absorpt_correction_type multi-scan
_exptl_absorpt_process_details 'Sadabs, (Sheldrick 2001)'
_exptl_crystal_colour BROWN
_exptl_crystal_density_diffrn 1.640
_exptl_crystal_density_meas ?
_exptl_crystal_density_method 'not measured'
_exptl_crystal_description BLOCK
_exptl_crystal_F_000 848
_exptl_crystal_size_max 0.36
_exptl_crystal_size_mid 0.16
_exptl_crystal_size_min 0.08
_refine_diff_density_max 2.609
_refine_diff_density_min -1.096
_refine_diff_density_rms 0.115
_refine_ls_extinction_method none
_refine_ls_goodness_of_fit_ref 1.047
_refine_ls_hydrogen_treatment mixed
_refine_ls_matrix_type full
_refine_ls_number_parameters 388
_refine_ls_number_reflns 7847
_refine_ls_number_restraints 4
_refine_ls_restrained_S_all 1.048
_refine_ls_R_factor_all 0.0587
_refine_ls_R_factor_gt 0.0418
_refine_ls_shift/su_max 0.001
_refine_ls_shift/su_mean 0.000
_refine_ls_structure_factor_coef Fsqd
_refine_ls_weighting_details 'calc w=1/[\s^2^(Fo^2^)+(0.0606P)^2^+0.5994P] where P=(Fo^2^+2Fc^2^)/3'
_refine_ls_weighting_scheme calc
_refine_ls_wR_factor_gt 0.1063
_refine_ls_wR_factor_ref 0.1141
_reflns_number_gt 6091
_reflns_number_total 7847
_reflns_threshold_expression >2sigma(I)
_cod_data_source_file c1dt10269a.txt
_cod_data_source_block 8240
_cod_depositor_comments
;
The following automatic conversions were performed:

'_symmetry_cell_setting' value 'Triclinic' changed to 'triclinic'
according to /home/saulius/struct/CIF-dictionaries/cif_core.dic
dictionary named 'cif_core.dic' version 2.4.1 from 2010-06-29.

Automatic conversion script
Id: cif_fix_values 1715 2011-07-08 13:25:40Z adriana 

The following automatic conversions were performed:

'_exptl_crystal_density_meas' value 'not measured' was changed to '?'
- the value is perceived as not measured.

Automatic conversion script
Id: cif_fix_values 3008 2015-01-20 13:52:24Z robertas 
;
_cod_original_sg_symbol_H-M P-1
_cod_database_code 7016347

loop_
_symmetry_equiv_pos_as_xyz
'x, y, z'
'-x, -y, -z'

loop_
_atom_site_label
_atom_site_type_symbol
_atom_site_fract_x
_atom_site_fract_y
_atom_site_fract_z
_atom_site_U_iso_or_equiv
_atom_site_adp_type
_atom_site_occupancy
_atom_site_symmetry_multiplicity
_atom_site_calc_flag
_atom_site_refinement_flags
Pd1 Pd 0.18109(4) 0.25352(3) 0.308027(11) 0.02366(9) Uani 1 1 d .
Br1 Br 0.26701(5) 0.23034(4) 0.207935(16) 0.03319(11) Uani 1 1 d .
Br2 Br 0.68615(7) 0.25545(5) 0.48213(3) 0.06325(16) Uani 1 1 d .
S1 S 0.12873(14) 0.28751(11) 0.40501(4) 0.0348(2) Uani 1 1 d .
N1 N -0.0515(4) -0.0560(3) 0.28025(13) 0.0291(7) Uani 1 1 d .
N2 N 0.1163(4) -0.0231(3) 0.35749(14) 0.0342(7) Uani 1 1 d .
N3 N 0.2514(4) 0.5559(3) 0.27318(14) 0.0301(7) Uani 1 1 d .
N4 N 0.4131(4) 0.5409(3) 0.34693(14) 0.0339(7) Uani 1 1 d .
C1 C 0.0738(5) 0.0446(4) 0.31375(16) 0.0291(8) Uani 1 1 d .
C2 C -0.0848(6) -0.1841(4) 0.30333(18) 0.0370(9) Uani 1 1 d .
H2 H -0.1663 -0.2697 0.2878 0.044 Uiso 1 1 calc R
C3 C 0.0196(6) -0.1638(4) 0.35144(18) 0.0403(10) Uani 1 1 d .
H3 H 0.0262 -0.2319 0.3764 0.048 Uiso 1 1 calc R
C4 C -0.1547(5) -0.0387(3) 0.23019(16) 0.0266(7) Uani 1 1 d .
C5 C -0.2949(5) 0.0173(4) 0.24004(17) 0.0321(8) Uani 1 1 d .
C6 C -0.3994(5) 0.0253(4) 0.19161(19) 0.0394(10) Uani 1 1 d .
H6 H -0.4927 0.0643 0.1964 0.047 Uiso 1 1 calc R
C7 C -0.3690(6) -0.0227(5) 0.13657(19) 0.0439(11) Uani 1 1 d .
C8 C -0.2303(6) -0.0779(4) 0.12915(18) 0.0383(9) Uani 1 1 d .
H8 H -0.2095 -0.1101 0.0917 0.046 Uiso 1 1 calc R
C9 C -0.1206(5) -0.0870(4) 0.17598(16) 0.0297(8) Uani 1 1 d .
C10 C -0.3394(6) 0.0614(4) 0.29985(19) 0.0408(10) Uani 1 1 d .
H10A H -0.4416 0.0955 0.2970 0.061 Uiso 1 1 calc R
H10B H -0.2330 0.1345 0.3169 0.061 Uiso 1 1 calc R
H10C H -0.3721 -0.0175 0.3242 0.061 Uiso 1 1 calc R
C11 C -0.4908(7) -0.0172(7) 0.0854(2) 0.0743(18) Uani 1 1 d .
H11A H -0.4297 -0.0245 0.0493 0.111 Uiso 1 1 calc R
H11B H -0.5144 0.0700 0.0881 0.111 Uiso 1 1 calc R
H11C H -0.6062 -0.0938 0.0861 0.111 Uiso 1 1 calc R
C12 C 0.0309(6) -0.1476(4) 0.16689(19) 0.0399(9) Uani 1 1 d .
H12A H 0.1437 -0.0857 0.1856 0.060 Uiso 1 1 calc R
H12B H 0.0495 -0.1586 0.1255 0.060 Uiso 1 1 calc R
H12C H -0.0032 -0.2375 0.1837 0.060 Uiso 1 1 calc R
C13 C 0.2258(6) 0.0473(4) 0.40912(17) 0.0405(10) Uani 1 1 d .
H13A H 0.3469 0.1077 0.3976 0.049 Uiso 1 1 calc R
H13B H 0.2432 -0.0213 0.4345 0.049 Uiso 1 1 calc R
C14 C 0.1272(6) 0.1332(5) 0.44137(17) 0.0424(10) Uani 1 1 d .
H14A H 0.1847 0.1619 0.4802 0.051 Uiso 1 1 calc R
H14B H -0.0006 0.0746 0.4465 0.051 Uiso 1 1 calc R
C15 C 0.2877(5) 0.4630(4) 0.30664(15) 0.0279(7) Uani 1 1 d .
C16 C 0.3523(6) 0.6909(4) 0.29365(19) 0.0406(10) Uani 1 1 d .
H16 H 0.3504 0.7733 0.2779 0.049 Uiso 1 1 calc R
C17 C 0.4526(6) 0.6813(4) 0.33989(18) 0.0401(10) Uani 1 1 d .
H17 H 0.5338 0.7553 0.3630 0.048 Uiso 1 1 calc R
C18 C 0.1317(5) 0.5251(4) 0.22232(16) 0.0292(8) Uani 1 1 d .
C19 C -0.0579(5) 0.4736(4) 0.22952(19) 0.0359(9) Uani 1 1 d .
C20 C -0.1689(6) 0.4492(4) 0.1788(2) 0.0424(10) Uani 1 1 d .
H20 H -0.2972 0.4126 0.1819 0.051 Uiso 1 1 calc R
C21 C -0.0963(7) 0.4770(5) 0.1246(2) 0.0472(11) Uani 1 1 d .
C22 C 0.0929(6) 0.5283(4) 0.11971(19) 0.0406(10) Uani 1 1 d .
H22 H 0.1434 0.5473 0.0828 0.049 Uiso 1 1 calc R
C23 C 0.2095(5) 0.5522(4) 0.16842(17) 0.0323(8) Uani 1 1 d .
C24 C -0.1420(6) 0.4459(5) 0.2881(2) 0.0457(11) Uani 1 1 d .
H24A H -0.1081 0.3728 0.3050 0.069 Uiso 1 1 calc R
H24B H -0.2746 0.4171 0.2839 0.069 Uiso 1 1 calc R
H24C H -0.0975 0.5299 0.3134 0.069 Uiso 1 1 calc R
C25 C -0.2207(8) 0.4559(7) 0.0707(3) 0.0744(17) Uani 1 1 d .
H25A H -0.3291 0.4786 0.0809 0.112 Uiso 1 1 calc R
H25B H -0.2571 0.3597 0.0559 0.112 Uiso 1 1 calc R
H25C H -0.1549 0.5159 0.0410 0.112 Uiso 1 1 calc R
C26 C 0.4144(6) 0.6023(5) 0.1607(2) 0.0454(10) Uani 1 1 d .
H26A H 0.4668 0.6984 0.1753 0.068 Uiso 1 1 calc R
H26B H 0.4402 0.5951 0.1197 0.068 Uiso 1 1 calc R
H26C H 0.4682 0.5457 0.1821 0.068 Uiso 1 1 calc R
C27 C 0.4837(6) 0.4786(4) 0.39302(17) 0.0386(9) Uani 1 1 d .
H27A H 0.5888 0.5495 0.4130 0.046 Uiso 1 1 calc R
H27B H 0.5263 0.4056 0.3759 0.046 Uiso 1 1 calc R
C28 C 0.3383(6) 0.4174(5) 0.43645(17) 0.0433(10) Uani 1 1 d .
H28A H 0.3059 0.4927 0.4562 0.052 Uiso 1 1 calc R
H28B H 0.3900 0.3743 0.4660 0.052 Uiso 1 1 calc R
C1S C 0.0896(7) 0.1915(5) 0.0605(2) 0.0567(13) Uani 1 1 d .
H1S1 H 0.0602 0.2444 0.0934 0.068 Uiso 1 1 calc R
H1S2 H 0.0880 0.1020 0.0741 0.068 Uiso 1 1 calc R
Cl1 Cl -0.07742(19) 0.16270(17) 0.00495(6) 0.0701(4) Uani 1 1 d .
Cl2 Cl 0.3069(2) 0.28187(18) 0.03680(8) 0.0842(5) Uani 1 1 d .
O1W O 0.3435(5) 0.0712(4) 0.56048(14) 0.0543(8) Uani 1 1 d D
O2W O 0.9277(6) 0.5855(4) 0.44070(19) 0.0737(12) Uani 1 1 d D
H1W H 0.340(9) -0.007(3) 0.549(3) 0.080 Uiso 1 1 d D
H2W H 0.440(5) 0.105(6) 0.544(2) 0.080 Uiso 1 1 d D
H4W H 0.898(8) 0.520(4) 0.462(2) 0.080 Uiso 1 1 d D
H3W H 1.041(4) 0.628(6) 0.450(3) 0.080 Uiso 1 1 d D

loop_
_atom_site_aniso_label
_atom_site_aniso_U_11
_atom_site_aniso_U_22
_atom_site_aniso_U_33
_atom_site_aniso_U_23
_atom_site_aniso_U_13
_atom_site_aniso_U_12
Pd1 0.02549(14) 0.02220(14) 0.02335(15) 0.00276(10) -0.00085(10) 0.00796(11)
Br1 0.0427(2) 0.0291(2) 0.0284(2) 0.00241(15) 0.00472(16) 0.01264(17)
Br2 0.0489(3) 0.0459(3) 0.0879(4) 0.0003(3) 0.0029(3) 0.0073(2)
S1 0.0358(5) 0.0451(6) 0.0270(5) 0.0039(4) 0.0038(4) 0.0179(4)
N1 0.0343(17) 0.0224(15) 0.0322(17) 0.0055(12) -0.0007(13) 0.0111(13)
N2 0.0376(18) 0.0324(17) 0.0357(18) 0.0093(14) -0.0030(14) 0.0150(14)
N3 0.0295(16) 0.0206(15) 0.0382(18) 0.0028(13) -0.0001(13) 0.0057(12)
N4 0.0339(17) 0.0322(17) 0.0330(17) -0.0021(14) -0.0037(14) 0.0085(14)
C1 0.0282(18) 0.0295(19) 0.032(2) 0.0091(15) 0.0016(15) 0.0118(15)
C2 0.041(2) 0.0209(18) 0.048(2) 0.0092(17) 0.0041(18) 0.0087(16)
C3 0.050(2) 0.031(2) 0.042(2) 0.0152(18) 0.0034(19) 0.0151(19)
C4 0.0255(17) 0.0196(16) 0.0326(19) 0.0051(14) -0.0003(14) 0.0044(14)
C5 0.0301(19) 0.0264(19) 0.040(2) 0.0084(16) 0.0020(16) 0.0086(15)
C6 0.028(2) 0.040(2) 0.052(3) 0.0163(19) 0.0002(18) 0.0133(17)
C7 0.029(2) 0.056(3) 0.041(2) 0.019(2) -0.0025(17) 0.0052(19)
C8 0.037(2) 0.040(2) 0.032(2) 0.0050(17) 0.0026(17) 0.0051(18)
C9 0.0264(18) 0.0222(17) 0.036(2) 0.0032(15) 0.0019(15) 0.0027(14)
C10 0.039(2) 0.039(2) 0.047(2) -0.0028(19) 0.0062(19) 0.0178(19)
C11 0.048(3) 0.125(5) 0.054(3) 0.026(3) -0.008(2) 0.030(3)
C12 0.040(2) 0.035(2) 0.047(2) -0.0008(18) 0.0064(18) 0.0157(18)
C13 0.047(2) 0.040(2) 0.035(2) 0.0105(18) -0.0122(18) 0.0152(19)
C14 0.049(3) 0.048(3) 0.025(2) 0.0117(18) -0.0031(17) 0.009(2)
C15 0.0293(18) 0.0253(18) 0.0281(19) -0.0007(14) 0.0011(15) 0.0082(15)
C16 0.043(2) 0.0233(19) 0.050(3) -0.0013(18) 0.0029(19) 0.0050(17)
C17 0.041(2) 0.029(2) 0.040(2) -0.0083(17) -0.0019(18) 0.0007(17)
C18 0.0292(18) 0.0186(16) 0.039(2) 0.0011(15) -0.0035(15) 0.0080(14)
C19 0.0299(19) 0.0233(19) 0.055(3) 0.0082(17) 0.0079(18) 0.0091(15)
C20 0.031(2) 0.030(2) 0.067(3) -0.002(2) -0.010(2) 0.0126(17)
C21 0.052(3) 0.044(3) 0.053(3) -0.004(2) -0.011(2) 0.027(2)
C22 0.052(3) 0.036(2) 0.040(2) 0.0042(18) 0.0014(19) 0.024(2)
C23 0.034(2) 0.0232(18) 0.041(2) 0.0056(16) 0.0004(17) 0.0117(16)
C24 0.038(2) 0.039(2) 0.062(3) 0.015(2) 0.014(2) 0.0140(19)
C25 0.067(4) 0.096(5) 0.069(4) -0.009(3) -0.028(3) 0.040(3)
C26 0.038(2) 0.043(2) 0.051(3) 0.011(2) 0.009(2) 0.0074(19)
C27 0.038(2) 0.044(2) 0.033(2) -0.0047(18) -0.0103(17) 0.0136(18)
C28 0.054(3) 0.043(2) 0.028(2) -0.0065(18) -0.0037(18) 0.011(2)
C1S 0.063(3) 0.054(3) 0.045(3) 0.000(2) -0.011(2) 0.011(2)
Cl1 0.0598(8) 0.0943(11) 0.0540(8) -0.0003(7) -0.0092(6) 0.0238(8)
Cl2 0.0553(8) 0.0925(12) 0.0944(12) 0.0098(9) -0.0053(8) 0.0108(8)
O1W 0.060(2) 0.060(2) 0.0355(18) -0.0059(16) 0.0041(15) 0.0116(19)
O2W 0.067(2) 0.065(3) 0.076(3) 0.037(2) -0.021(2) 0.002(2)

loop_
_atom_type_symbol
_atom_type_description
_atom_type_scat_dispersion_real
_atom_type_scat_dispersion_imag
_atom_type_scat_source
C C 0.0033 0.0016 'International Tables Vol C Tables 4.2.6.8 and 6.1.1.4'
H H 0.0000 0.0000 'International Tables Vol C Tables 4.2.6.8 and 6.1.1.4'
N N 0.0061 0.0033 'International Tables Vol C Tables 4.2.6.8 and 6.1.1.4'
S S 0.1246 0.1234 'International Tables Vol C Tables 4.2.6.8 and 6.1.1.4'
Br Br -0.2901 2.4595 'International Tables Vol C Tables 4.2.6.8 and 6.1.1.4'
Pd Pd -0.9988 1.0072 'International Tables Vol C Tables 4.2.6.8 and 6.1.1.4'
Cl Cl 0.1484 0.1585 'International Tables Vol C Tables 4.2.6.8 and 6.1.1.4'
O O 0.0106 0.0060 'International Tables Vol C Tables 4.2.6.8 and 6.1.1.4'

loop_
_geom_angle_atom_site_label_1
_geom_angle_atom_site_label_2
_geom_angle_atom_site_label_3
_geom_angle
C15 Pd1 C1 177.18(14)
C15 Pd1 S1 86.65(10)
C1 Pd1 S1 90.56(11)
C15 Pd1 Br1 90.33(10)
C1 Pd1 Br1 92.41(10)
S1 Pd1 Br1 174.50(3)
C14 S1 C28 101.3(2)
C14 S1 Pd1 107.77(14)
C28 S1 Pd1 106.80(14)
C1 N1 C2 110.4(3)
C1 N1 C4 127.5(3)
C2 N1 C4 121.9(3)
C1 N2 C3 111.2(3)
C1 N2 C13 123.5(3)
C3 N2 C13 124.5(3)
C15 N3 C16 110.2(3)
C15 N3 C18 126.8(3)
C16 N3 C18 123.0(3)
C15 N4 C17 111.2(3)
C15 N4 C27 121.9(3)
C17 N4 C27 126.8(3)
N2 C1 N1 104.5(3)
N2 C1 Pd1 123.4(3)
N1 C1 Pd1 132.0(3)
C3 C2 N1 107.4(4)
C2 C3 N2 106.4(3)
C9 C4 C5 123.0(3)
C9 C4 N1 118.9(3)
C5 C4 N1 117.9(3)
C6 C5 C4 116.8(4)
C6 C5 C10 120.4(4)
C4 C5 C10 122.7(3)
C7 C6 C5 121.6(4)
C8 C7 C6 119.4(4)
C8 C7 C11 120.7(4)
C6 C7 C11 119.9(4)
C7 C8 C9 121.3(4)
C4 C9 C8 117.8(3)
C4 C9 C12 121.7(3)
C8 C9 C12 120.5(4)
N2 C13 C14 109.1(3)
C13 C14 S1 114.2(3)
N4 C15 N3 104.9(3)
N4 C15 Pd1 122.0(3)
N3 C15 Pd1 132.9(3)
C17 C16 N3 107.2(4)
C16 C17 N4 106.4(3)
C23 C18 C19 122.7(4)
C23 C18 N3 118.5(3)
C19 C18 N3 118.8(3)
C18 C19 C20 116.6(4)
C18 C19 C24 122.5(4)
C20 C19 C24 120.8(4)
C21 C20 C19 122.2(4)
C20 C21 C22 119.0(4)
C20 C21 C25 121.0(5)
C22 C21 C25 120.1(5)
C21 C22 C23 121.3(4)
C18 C23 C22 118.2(4)
C18 C23 C26 122.4(4)
C22 C23 C26 119.4(4)
N4 C27 C28 111.2(3)
C27 C28 S1 114.5(3)
Cl2 C1S Cl1 111.5(3)

loop_
_geom_bond_atom_site_label_1
_geom_bond_atom_site_label_2
_geom_bond_distance
Pd1 C15 2.025(4)
Pd1 C1 2.029(4)
Pd1 S1 2.3001(10)
Pd1 Br1 2.4233(4)
S1 C14 1.823(4)
S1 C28 1.830(4)
N1 C1 1.351(5)
N1 C2 1.384(5)
N1 C4 1.449(4)
N2 C1 1.350(4)
N2 C3 1.381(5)
N2 C13 1.460(5)
N3 C15 1.353(5)
N3 C16 1.393(5)
N3 C18 1.440(5)
N4 C15 1.350(5)
N4 C17 1.384(5)
N4 C27 1.458(5)
C2 C3 1.330(6)
C4 C9 1.377(5)
C4 C5 1.402(5)
C5 C6 1.393(5)
C5 C10 1.504(6)
C6 C7 1.385(6)
C7 C8 1.378(6)
C7 C11 1.517(6)
C8 C9 1.393(5)
C9 C12 1.511(5)
C13 C14 1.515(6)
C16 C17 1.339(6)
C18 C23 1.383(5)
C18 C19 1.396(5)
C19 C20 1.404(6)
C19 C24 1.500(6)
C20 C21 1.374(7)
C21 C22 1.386(6)
C21 C25 1.524(6)
C22 C23 1.392(6)
C23 C26 1.508(5)
C27 C28 1.504(6)
C1S Cl2 1.732(5)
C1S Cl1 1.752(5)
